data_4517903
loop_
_publ_author_name
'Thomas, Rudy'
'Devaux, Philippe'
'Rivenet, Murielle'
'Henry, Natacha'
'Abraham, Francis'

_publ_section_title
;
 Zirconium Oxalates: Zr(OH)<sub>2</sub>(C<sub>2</sub>O<sub>4</sub>),
 (H<sub>11</sub>O<sub>5</sub>)<sub>2</sub>[Zr<sub>2</sub>(C<sub>2</sub>O<sub>4</sub>)<sub>5</sub>(H<sub>2</sub>O)<sub>4</sub>],
 and
 MM'[Zr(C<sub>2</sub>O<sub>4</sub>)<sub>3</sub>]&#x00B7;<i>x</i>H<sub>2</sub>O
 with M and M' = Ammonium, Alkali Metal, and Hydroxonium Ion
 H<sub>2<i>n</i>+1</sub>O <sub> <i>n</i> </sub><sup>+</sup> (<i>n</i> = 2,
 3, 4).
;
_journal_issue 33
_journal_name_full 'ACS omega'
_journal_page_first 21260
_journal_page_last 21270
_journal_paper_doi 10.1021/acsomega.0c03224
_journal_volume 5
_journal_year 2020
_chemical_formula_sum 'C6 H13 N O16 Zr'
_chemical_formula_weight 446.39
_space_group_crystal_system monoclinic
_space_group_IT_number 14
_space_group_name_Hall '-P 2ybc'
_space_group_name_H-M_alt 'P 1 21/c 1'
_atom_sites_solution_hydrogens difmap
_audit_creation_method SHELXL-2013
_cell_angle_alpha 90
_cell_angle_beta 107.699(2)
_cell_angle_gamma 90
_cell_formula_units_Z 4
_cell_length_a 9.3411(7)
_cell_length_b 11.1701(8)
_cell_length_c 14.2537(9)
_cell_measurement_reflns_used 1543
_cell_measurement_temperature 296(2)
_cell_measurement_theta_max 25.20
_cell_measurement_theta_min 3.2
_cell_volume 1416.85(17)
_computing_cell_refinement 'Bruker SMART'
_computing_data_collection 'Bruker SMART'
_computing_data_reduction 'Bruker SAINT'
_computing_molecular_graphics 'Bruker SHELXTL'
_computing_publication_material 'Bruker SHELXTL'
_computing_structure_refinement 'SHELXL-2013 (Sheldrick, 2013)'
_computing_structure_solution 'Bruker SHELXTL'
_diffrn_ambient_temperature 296(2)
_diffrn_measured_fraction_theta_full 0.999
_diffrn_measured_fraction_theta_max 0.999
_diffrn_measurement_device_type 'CCD area detector'
_diffrn_measurement_method 'phi and omega scans'
_diffrn_radiation_type MoK\a
_diffrn_radiation_wavelength 0.71073
_diffrn_reflns_av_R_equivalents 0.0446
_diffrn_reflns_av_unetI/netI 0.0219
_diffrn_reflns_Laue_measured_fraction_full 0.999
_diffrn_reflns_Laue_measured_fraction_max 0.999
_diffrn_reflns_limit_h_max 14
_diffrn_reflns_limit_h_min -14
_diffrn_reflns_limit_k_max 17
_diffrn_reflns_limit_k_min -17
_diffrn_reflns_limit_l_max 22
_diffrn_reflns_limit_l_min -21
_diffrn_reflns_number 58123
_diffrn_reflns_point_group_measured_fraction_full 0.999
_diffrn_reflns_point_group_measured_fraction_max 0.999
_diffrn_reflns_theta_full 25.242
_diffrn_reflns_theta_max 33.669
_diffrn_reflns_theta_min 2.361
_diffrn_source 'sealed tube'
_exptl_absorpt_coefficient_mu 0.871
_exptl_absorpt_correction_T_max 1.0
_exptl_absorpt_correction_T_min 0.800
_exptl_absorpt_correction_type empirical
_exptl_absorpt_process_details sadabs
_exptl_crystal_colour colorless
_exptl_crystal_density_diffrn 2.093
_exptl_crystal_density_method 'not measured'
_exptl_crystal_description Plate
_exptl_crystal_F_000 896
_exptl_crystal_size_max 0.295
_exptl_crystal_size_mid 0.165
_exptl_crystal_size_min 0.053
_refine_diff_density_max 0.696
_refine_diff_density_min -0.430
_refine_diff_density_rms 0.081
_refine_ls_extinction_method none
_refine_ls_goodness_of_fit_ref 1.043
_refine_ls_hydrogen_treatment refxyz
_refine_ls_matrix_type full
_refine_ls_number_parameters 256
_refine_ls_number_reflns 5638
_refine_ls_number_restraints 13
_refine_ls_restrained_S_all 1.043
_refine_ls_R_factor_all 0.0340
_refine_ls_R_factor_gt 0.0248
_refine_ls_shift/su_max 0.002
_refine_ls_shift/su_mean 0.000
_refine_ls_structure_factor_coef Fsqd
_refine_ls_weighting_details 'w=1/[\s^2^(Fo^2^)+(0.0272P)^2^+0.7459P] where P=(Fo^2^+2Fc^2^)/3'
_refine_ls_weighting_scheme calc
_refine_ls_wR_factor_gt 0.0583
_refine_ls_wR_factor_ref 0.0624
_reflns_Friedel_coverage 0.000
_reflns_number_gt 4715
_reflns_number_total 5638
_reflns_threshold_expression 'I > 2\s(I)'
_cod_data_source_file ao0c03224_si_002.cif
_cod_data_source_block NH4HZrOx3
_cod_depositor_comments 'Adding full bibliography for 4517899--4517905.cif.'
_cod_original_sg_symbol_H-M 'P 21/c'
_cod_database_code 4517903
_shelx_space_group_comment
;
The symmetry employed for this shelxl refinement is uniquely defined
by the following loop, which should always be used as a source of
symmetry information in preference to the above space-group names.
They are only intended as comments.
;
_shelxl_version_number 2013-3

loop_
_space_group_symop_operation_xyz
'x, y, z'
'-x, y+1/2, -z+1/2'
'-x, -y, -z'
'x, -y-1/2, z-1/2'

loop_
_atom_site_label
_atom_site_type_symbol
_atom_site_fract_x
_atom_site_fract_y
_atom_site_fract_z
_atom_site_U_iso_or_equiv
_atom_site_adp_type
_atom_site_occupancy
_atom_site_site_symmetry_order
_atom_site_calc_flag
_atom_site_refinement_flags_posn
_atom_site_refinement_flags_adp
_atom_site_refinement_flags_occupancy
_atom_site_disorder_assembly
_atom_site_disorder_group
Zr1 Zr 0.39207(2) 0.10223(2) 0.24528(2) 0.01235(4) Uani 1 1 d . . . . .
C1 C 0.42248(15) 0.37367(11) 0.23720(10) 0.0157(2) Uani 1 1 d . . . . .
C2 C 0.41857(14) -0.17082(11) 0.24606(9) 0.0150(2) Uani 1 1 d . . . . .
C3 C 0.29194(18) 0.10865(13) 0.02159(11) 0.0228(3) Uani 1 1 d . . . . .
C4 C 0.14367(17) 0.11696(13) 0.04747(11) 0.0226(3) Uani 1 1 d . . . . .
C5 C 0.27927(17) 0.10932(13) 0.42349(11) 0.0205(2) Uani 1 1 d . . . . .
C6 C 0.44913(17) 0.13243(13) 0.46491(11) 0.0201(3) Uani 1 1 d . . . . .
O1 O 0.31977(11) -0.08951(8) 0.23237(8) 0.01972(19) Uani 1 1 d . . . . .
O2 O 0.40403(11) 0.48481(9) 0.23322(8) 0.0202(2) Uani 1 1 d . . . . .
O3 O 0.40000(11) -0.28038(8) 0.24682(8) 0.01835(18) Uani 1 1 d . . . . .
O4 O 0.32365(11) 0.29456(8) 0.22876(8) 0.01943(19) Uani 1 1 d . . . . .
O5 O 0.29344(17) 0.11701(13) -0.06305(9) 0.0374(3) Uani 1 1 d . . . . .
O6 O 0.02365(15) 0.13350(13) -0.01532(9) 0.0365(3) Uani 1 1 d . . . . .
O7 O 0.40804(12) 0.09391(10) 0.09894(8) 0.0227(2) Uani 1 1 d . . . . .
O8 O 0.16289(11) 0.10529(9) 0.14101(8) 0.02079(19) Uani 1 1 d . . . . .
O9 O 0.51530(12) 0.13449(11) 0.39731(8) 0.0232(2) Uani 1 1 d . . . . .
O10 O 0.23641(12) 0.09427(10) 0.32897(8) 0.0224(2) Uani 1 1 d . . . . .
O11 O 0.51191(14) 0.14733(12) 0.55260(8) 0.0310(3) Uani 1 1 d . . . . .
O12 O 0.19912(15) 0.10700(12) 0.47640(10) 0.0344(3) Uani 1 1 d . . . . .
O13 O 0.92280(15) 0.13622(14) 0.19831(11) 0.0362(3) Uani 1 1 d D . . . .
H1 H 0.812(2) 0.142(2) 0.1305(16) 0.043 Uiso 1 1 d D U . . .
H2 H 0.995(3) 0.120(2) 0.1795(18) 0.043 Uiso 1 1 d D U . . .
H3 H 0.945(3) 0.203(2) 0.2364(17) 0.043 Uiso 1 1 d D U . . .
O14 O 0.97917(18) 0.33935(15) 0.28315(10) 0.0404(3) Uani 1 1 d D . . . .
H4 H 1.045(3) 0.341(2) 0.3306(17) 0.048 Uiso 1 1 d D U . . .
H5 H 0.895(3) 0.366(2) 0.2913(19) 0.048 Uiso 1 1 d D U . . .
O15 O 0.68493(15) 0.14667(13) 0.06360(11) 0.0340(3) Uani 1 1 d D . . . .
H6 H 0.621(3) 0.105(2) 0.0791(18) 0.041 Uiso 1 1 d D U . . .
H7 H 0.647(3) 0.213(2) 0.0616(18) 0.041 Uiso 1 1 d D U . . .
O16 O 0.84180(17) 0.34126(15) 0.97184(14) 0.0488(4) Uani 1 1 d D . . . .
H8 H 0.870(3) 0.270(2) 0.967(2) 0.059 Uiso 1 1 d D U . . .
H9 H 0.745(3) 0.345(3) 0.947(2) 0.059 Uiso 1 1 d D U . . .
N1 N 0.0639(2) 0.46466(18) 0.12988(14) 0.0383(4) Uani 1 1 d D . . . .
H10 H -0.011(3) 0.424(2) 0.0850(18) 0.046 Uiso 1 1 d D U . . .
H11 H 0.055(3) 0.445(2) 0.1869(17) 0.046 Uiso 1 1 d D U . . .
H12 H 0.139(3) 0.430(2) 0.1215(18) 0.046 Uiso 1 1 d D U . . .
H13 H 0.067(3) 0.535(2) 0.1101(18) 0.046 Uiso 1 1 d D U . . .

loop_
_atom_site_aniso_label
_atom_site_aniso_U_11
_atom_site_aniso_U_22
_atom_site_aniso_U_33
_atom_site_aniso_U_23
_atom_site_aniso_U_13
_atom_site_aniso_U_12
Zr1 0.01299(5) 0.00915(5) 0.01459(6) -0.00022(4) 0.00372(4) -0.00004(4)
C1 0.0160(5) 0.0127(5) 0.0179(6) 0.0002(4) 0.0043(4) 0.0010(4)
C2 0.0165(5) 0.0118(5) 0.0169(5) 0.0001(4) 0.0055(4) 0.0002(4)
C3 0.0300(7) 0.0176(6) 0.0195(6) 0.0000(5) 0.0055(5) 0.0001(5)
C4 0.0244(6) 0.0180(6) 0.0212(6) -0.0002(5) 0.0008(5) 0.0002(5)
C5 0.0230(6) 0.0180(6) 0.0222(6) -0.0011(5) 0.0094(5) -0.0025(5)
C6 0.0234(6) 0.0184(6) 0.0182(6) -0.0004(5) 0.0058(5) -0.0019(5)
O1 0.0163(4) 0.0112(4) 0.0315(5) 0.0012(4) 0.0070(4) 0.0008(3)
O2 0.0170(4) 0.0109(4) 0.0317(5) 0.0006(4) 0.0061(4) 0.0004(3)
O3 0.0198(4) 0.0089(4) 0.0272(5) -0.0007(3) 0.0084(4) -0.0009(3)
O4 0.0164(4) 0.0114(4) 0.0298(5) 0.0009(4) 0.0061(4) -0.0006(3)
O5 0.0514(8) 0.0428(8) 0.0185(5) 0.0014(5) 0.0115(5) 0.0013(6)
O6 0.0294(6) 0.0440(8) 0.0271(6) 0.0051(5) -0.0048(5) 0.0044(5)
O7 0.0235(5) 0.0267(5) 0.0190(5) -0.0003(4) 0.0078(4) 0.0003(4)
O8 0.0175(4) 0.0237(5) 0.0187(4) -0.0010(4) 0.0020(3) 0.0004(4)
O9 0.0186(5) 0.0325(6) 0.0181(5) -0.0021(4) 0.0049(4) -0.0031(4)
O10 0.0180(4) 0.0289(5) 0.0203(5) -0.0036(4) 0.0060(4) -0.0038(4)
O11 0.0345(6) 0.0398(7) 0.0172(5) -0.0031(5) 0.0057(4) -0.0075(5)
O12 0.0338(6) 0.0459(8) 0.0305(6) -0.0056(5) 0.0200(5) -0.0111(5)
O13 0.0272(6) 0.0437(8) 0.0380(7) 0.0017(6) 0.0104(5) 0.0069(5)
O14 0.0414(8) 0.0500(9) 0.0279(6) -0.0016(6) 0.0077(6) 0.0084(7)
O15 0.0259(6) 0.0342(7) 0.0421(7) 0.0011(6) 0.0106(5) 0.0027(5)
O16 0.0297(7) 0.0389(8) 0.0717(11) -0.0040(8) 0.0062(7) -0.0008(6)
N1 0.0341(8) 0.0494(10) 0.0324(8) 0.0072(7) 0.0115(7) 0.0110(7)

loop_
_atom_type_symbol
_atom_type_description
_atom_type_scat_dispersion_real
_atom_type_scat_dispersion_imag
_atom_type_scat_source
C C 0.0033 0.0016 'International Tables Vol C Tables 4.2.6.8 and 6.1.1.4'
H H 0.0000 0.0000 'International Tables Vol C Tables 4.2.6.8 and 6.1.1.4'
N N 0.0061 0.0033 'International Tables Vol C Tables 4.2.6.8 and 6.1.1.4'
O O 0.0106 0.0060 'International Tables Vol C Tables 4.2.6.8 and 6.1.1.4'
Zr Zr -2.9673 0.5597 'International Tables Vol C Tables 4.2.6.8 and 6.1.1.4'

loop_
_geom_angle_atom_site_label_1
_geom_angle_atom_site_label_2
_geom_angle_atom_site_label_3
_geom_angle
_geom_angle_site_symmetry_1
_geom_angle_site_symmetry_3
_geom_angle_publ_flag
O7 Zr1 O10 143.23(4) . . ?
O7 Zr1 O9 144.57(4) . . ?
O10 Zr1 O9 72.09(4) . . ?
O7 Zr1 O8 71.60(4) . . ?
O10 Zr1 O8 72.06(4) . . ?
O9 Zr1 O8 142.06(4) . . ?
O7 Zr1 O4 92.38(4) . . ?
O10 Zr1 O4 82.98(4) . . ?
O9 Zr1 O4 89.63(4) . . ?
O8 Zr1 O4 74.09(4) . . ?
O7 Zr1 O1 89.25(4) . . ?
O10 Zr1 O1 76.54(4) . . ?
O9 Zr1 O1 107.39(4) . . ?
O8 Zr1 O1 75.66(4) . . ?
O4 Zr1 O1 147.45(4) . . ?
O7 Zr1 O2 78.51(4) . 2_645 ?
O10 Zr1 O2 125.99(4) . 2_645 ?
O9 Zr1 O2 77.85(4) . 2_645 ?
O8 Zr1 O2 135.04(4) . 2_645 ?
O4 Zr1 O2 140.94(4) . 2_645 ?
O1 Zr1 O2 71.07(4) . 2_645 ?
O7 Zr1 O3 76.46(4) . 2_655 ?
O10 Zr1 O3 134.13(4) . 2_655 ?
O9 Zr1 O3 70.89(4) . 2_655 ?
O8 Zr1 O3 130.68(4) . 2_655 ?
O4 Zr1 O3 70.71(3) . 2_655 ?
O1 Zr1 O3 140.67(4) . 2_655 ?
O2 Zr1 O3 70.23(4) 2_645 2_655 ?
O2 C1 O4 127.28(12) . . ?
O2 C1 C2 116.57(11) . 2_655 ?
O4 C1 C2 116.15(11) . 2_655 ?
O3 C2 O1 127.83(12) . . ?
O3 C2 C1 117.18(11) . 2_645 ?
O1 C2 C1 114.99(11) . 2_645 ?
O5 C3 O7 126.40(16) . . ?
O5 C3 C4 121.06(15) . . ?
O7 C3 C4 112.54(13) . . ?
O6 C4 O8 125.45(16) . . ?
O6 C4 C3 121.81(15) . . ?
O8 C4 C3 112.75(12) . . ?
O12 C5 O10 126.14(14) . . ?
O12 C5 C6 121.64(14) . . ?
O10 C5 C6 112.22(12) . . ?
O11 C6 O9 124.82(14) . . ?
O11 C6 C5 122.34(14) . . ?
O9 C6 C5 112.83(12) . . ?
C2 O1 Zr1 119.10(8) . . ?
C1 O2 Zr1 118.13(8) . 2_655 ?
C2 O3 Zr1 116.27(8) . 2_645 ?
C1 O4 Zr1 119.20(8) . . ?
C3 O7 Zr1 122.28(10) . . ?
C4 O8 Zr1 119.82(9) . . ?
C6 O9 Zr1 121.10(9) . . ?
C5 O10 Zr1 121.73(9) . . ?

loop_
_geom_bond_atom_site_label_1
_geom_bond_atom_site_label_2
_geom_bond_distance
_geom_bond_site_symmetry_2
_geom_bond_publ_flag
Zr1 O7 2.1380(11) . ?
Zr1 O10 2.1448(11) . ?
Zr1 O9 2.1527(11) . ?
Zr1 O8 2.2042(10) . ?
Zr1 O4 2.2333(10) . ?
Zr1 O1 2.2365(10) . ?
Zr1 O2 2.2554(10) 2_645 ?
Zr1 O3 2.3176(10) 2_655 ?
C1 O2 1.2523(15) . ?
C1 O4 1.2570(16) . ?
C1 C2 1.5144(18) 2_655 ?
C2 O3 1.2365(15) . ?
C2 O1 1.2669(15) . ?
C2 C1 1.5143(18) 2_645 ?
C3 O5 1.2143(19) . ?
C3 O7 1.3007(18) . ?
C3 C4 1.541(2) . ?
C4 O6 1.2173(18) . ?
C4 O8 1.2967(18) . ?
C5 O12 1.2139(19) . ?
C5 O10 1.2944(18) . ?
C5 C6 1.537(2) . ?
C6 O11 1.2199(18) . ?
C6 O9 1.2935(18) . ?
O2 Zr1 2.2554(10) 2_655 ?
O3 Zr1 2.3176(10) 2_645 ?
